data_4513140
loop_
_publ_author_name
'Be&#x0305;rzi\,n\<s, Agris'
'Skarbulis, Edgars'
'Acti\,n\<s, Andris'

_publ_section_title
;
 Structural Characterization and Rationalization of Formation, Stability,
 and Transformations of Benperidol Solvates
;
_journal_issue 5
_journal_name_full 'Crystal Growth &amp; Design'
_journal_page_first 2337
_journal_paper_doi 10.1021/acs.cgd.5b00138
_journal_volume 15
_journal_year 2015
_chemical_formula_moiety 'C22 H24 F N3 O2, C2 H6 O'
_chemical_formula_sum 'C24 H30 F N3 O3'
_chemical_formula_weight 427.51
_chemical_name_common 'benperidol ethanol solvate'
_chemical_name_systematic
;
1-{1-[4-(4-fluorophenyl)-4-oxobutyl]piperidin-4-yl}
-1,3-dihydro-2H-benzimidazol-2-one ethanol solvate
;
_space_group_crystal_system monoclinic
_space_group_IT_number 14
_space_group_name_Hall '-P 2ybc'
_space_group_name_H-M_alt 'P 1 21/c 1'
_symmetry_space_group_name_Hall '-P 2ybc'
_symmetry_space_group_name_H-M 'P 1 21/c 1'
_atom_sites_solution_hydrogens mixed
_atom_sites_solution_primary direct
_audit_creation_date 2014-11-25
_audit_creation_method
;
Olex2 1.2
(compiled 2014.11.25 svn.r3098 for OlexSys, GUI svn.r4951)
;
_cell_angle_alpha 90
_cell_angle_beta 117.6353(9)
_cell_angle_gamma 90
_cell_formula_units_Z 4
_cell_length_a 15.0684(3)
_cell_length_b 10.8602(3)
_cell_length_c 15.2555(4)
_cell_measurement_temperature 173(2)
_cell_volume 2211.69(10)
_computing_cell_refinement 'HKL Scalepack (Otwinowski & Minor 1997)'
_computing_data_collection 'Collect (Bruker AXS BV, 1997-2004)'
_computing_data_reduction 'HKL Denzo and Scalepack (Otwinowski & Minor 1997)'
_computing_molecular_graphics 'Olex2 (Dolomanov et al., 2009)'
_computing_publication_material 'Olex2 (Dolomanov et al., 2009)'
_computing_structure_refinement 'ShelXL (Sheldrick, 2008)'
_computing_structure_solution 'ShelXS (Sheldrick, 2008)'
_diffrn_ambient_temperature 173(2)
_diffrn_detector_area_resol_mean 9
_diffrn_measured_fraction_theta_full 0.991
_diffrn_measured_fraction_theta_max 0.990
_diffrn_measurement_device_type 'Bruker-Nonius KappaCCD'
_diffrn_measurement_method '\f and \w scan'
_diffrn_radiation_monochromator graphite
_diffrn_radiation_source 'fine-focus sealed tube'
_diffrn_radiation_type MoK\a
_diffrn_radiation_wavelength 0.71069
_diffrn_reflns_av_R_equivalents 0.0337
_diffrn_reflns_av_unetI/netI 0.0571
_diffrn_reflns_laue_measured_fraction_full 0.991
_diffrn_reflns_laue_measured_fraction_max 0.990
_diffrn_reflns_limit_h_max 20
_diffrn_reflns_limit_h_min -20
_diffrn_reflns_limit_k_max 13
_diffrn_reflns_limit_k_min -14
_diffrn_reflns_limit_l_max 20
_diffrn_reflns_limit_l_min -20
_diffrn_reflns_number 9870
_diffrn_reflns_point_group_measured_fraction_full 0.991
_diffrn_reflns_point_group_measured_fraction_max 0.990
_diffrn_reflns_theta_full 25.240
_diffrn_reflns_theta_max 29.122
_diffrn_reflns_theta_min 3.052
_exptl_absorpt_coefficient_mu 0.091
_exptl_absorpt_correction_type none
_exptl_crystal_colour colorless
_exptl_crystal_density_diffrn 1.284
_exptl_crystal_density_method 'not measured'
_exptl_crystal_description prism
_exptl_crystal_F_000 912
_exptl_crystal_size_max 0.45
_exptl_crystal_size_mid 0.35
_exptl_crystal_size_min 0.3
_refine_diff_density_max 0.293
_refine_diff_density_min -0.251
_refine_diff_density_rms 0.049
_refine_ls_extinction_method none
_refine_ls_goodness_of_fit_ref 1.028
_refine_ls_hydrogen_treatment mixed
_refine_ls_matrix_type full
_refine_ls_number_parameters 286
_refine_ls_number_reflns 5900
_refine_ls_number_restraints 0
_refine_ls_restrained_S_all 1.028
_refine_ls_R_factor_all 0.0880
_refine_ls_R_factor_gt 0.0543
_refine_ls_shift/su_max 0.000
_refine_ls_shift/su_mean 0.000
_refine_ls_structure_factor_coef Fsqd
_refine_ls_weighting_details
;
 w=1/[\s^2^(Fo^2^)+(0.0602P)^2^+0.6535P]
 where P=(Fo^2^+2Fc^2^)/3
;
_refine_ls_weighting_scheme calc
_refine_ls_wR_factor_gt 0.1240
_refine_ls_wR_factor_ref 0.1415
_reflns_Friedel_coverage 0.000
_reflns_number_gt 4081
_reflns_number_total 5900
_reflns_threshold_expression 'I > 2\s(I)'
_cod_data_source_file cg5b00138_si_008.cif
_cod_data_source_block Benperidol_SEt
_cod_original_cell_volume 2211.69(9)
_cod_database_code 4513140
_shelxl_version_number 2013-2
_shelx_space_group_comment
;
The symmetry employed for this shelxl refinement is uniquely defined
by the following loop, which should always be used as a source of
symmetry information in preference to the above space-group names.
They are only intended as comments.
;
_olex2_refinement_description
;
1. Fixed Uiso
 At 1.2 times of:
  All C(H) groups, All C(H,H) groups
 At 1.5 times of:
  All C(H,H,H) groups, All O(H) groups
2.a Ternary CH refined with riding coordinates:
 C8(H8)
2.b Secondary CH2 refined with riding coordinates:
 C12(H12A,H12B), C9(H9A,H9B), C10(H10A,H10B), C14(H14A,H14B), C15(H15A,H15B),
 C11(H11A,H11B), C13(H13A,H13B), C23(H23A,H23B)
2.c Aromatic/amide H refined with riding coordinates:
 C19(H19), C22(H22), C5(H5), C18(H18), C21(H21), C2(H2A), C3(H3), C4(H4)
2.d Idealised Me refined as rotating group:
 C24(H24A,H24B,H24C)
2.e Idealised tetrahedral OH refined as rotating group:
 O4(H4A)
;
_olex2_submission_special_instructions 'No special instructions were received'

loop_
_space_group_symop_operation_xyz
'x, y, z'
'-x, y+1/2, -z+1/2'
'-x, -y, -z'
'x, -y-1/2, z-1/2'

loop_
_atom_site_label
_atom_site_type_symbol
_atom_site_fract_x
_atom_site_fract_y
_atom_site_fract_z
_atom_site_U_iso_or_equiv
_atom_site_adp_type
_atom_site_occupancy
_atom_site_site_symmetry_order
_atom_site_calc_flag
_atom_site_refinement_flags_posn
F1 F 0.09202(7) 0.23218(10) 0.29790(8) 0.0420(3) Uani 1 1 d .
N3 N -0.21393(9) -0.51931(12) 0.47065(9) 0.0248(3) Uani 1 1 d .
O1 O -0.23732(8) -0.88626(11) 0.72259(8) 0.0332(3) Uani 1 1 d .
N1 N -0.34589(9) -0.79174(12) 0.57362(9) 0.0261(3) Uani 1 1 d .
N2 N -0.41077(9) -0.90989(13) 0.64709(10) 0.0279(3) Uani 1 1 d .
H2 H -0.4161(13) -0.9523(18) 0.6949(14) 0.037(5) Uiso 1 1 d .
C12 C -0.26268(12) -0.73571(15) 0.47128(12) 0.0283(3) Uani 1 1 d .
H12A H -0.2422 -0.8201 0.4700 0.034 Uiso 1 1 calc R
H12B H -0.3276 -0.7233 0.4144 0.034 Uiso 1 1 calc R
C9 C -0.28916(12) -0.57755(14) 0.57752(12) 0.0277(3) Uani 1 1 d .
H9A H -0.3560 -0.5550 0.5279 0.033 Uiso 1 1 calc R
H9B H -0.2851 -0.5643 0.6422 0.033 Uiso 1 1 calc R
C8 C -0.27080(11) -0.71347(14) 0.56591(11) 0.0256(3) Uani 1 1 d .
H8 H -0.2058 -0.7350 0.6213 0.031 Uiso 1 1 calc R
C1 C -0.32230(11) -0.86565(14) 0.65554(11) 0.0260(3) Uani 1 1 d .
C7 C -0.49047(11) -0.86449(14) 0.56204(12) 0.0267(3) Uani 1 1 d .
C19 C -0.05057(12) 0.19494(15) 0.31818(12) 0.0308(4) Uani 1 1 d .
H19 H -0.0697 0.2768 0.3034 0.037 Uiso 1 1 calc R
C10 C -0.21280(12) -0.49641(15) 0.56654(11) 0.0280(3) Uani 1 1 d .
H10A H -0.2281 -0.4105 0.5708 0.034 Uiso 1 1 calc R
H10B H -0.1465 -0.5134 0.6200 0.034 Uiso 1 1 calc R
C22 C 0.00936(11) -0.04907(15) 0.36261(12) 0.0307(4) Uani 1 1 d .
H22 H 0.0295 -0.1306 0.3777 0.037 Uiso 1 1 calc R
C14 C -0.18351(12) -0.30420(15) 0.43214(13) 0.0308(4) Uani 1 1 d .
H14A H -0.2495 -0.3030 0.3753 0.037 Uiso 1 1 calc R
H14B H -0.1891 -0.2702 0.4882 0.037 Uiso 1 1 calc R
C17 C -0.07836(11) -0.00958(14) 0.36325(11) 0.0262(3) Uani 1 1 d .
C15 C -0.11208(12) -0.22604(15) 0.41079(12) 0.0291(3) Uani 1 1 d .
H15A H -0.0462 -0.2292 0.4677 0.035 Uiso 1 1 calc R
H15B H -0.1066 -0.2617 0.3552 0.035 Uiso 1 1 calc R
C5 C -0.59273(12) -0.88250(15) 0.52292(14) 0.0339(4) Uani 1 1 d .
H5 H -0.6194 -0.9326 0.5543 0.041 Uiso 1 1 calc R
C11 C -0.18670(12) -0.64795(14) 0.46578(12) 0.0283(3) Uani 1 1 d .
H11A H -0.1209 -0.6646 0.5202 0.034 Uiso 1 1 calc R
H11B H -0.1836 -0.6615 0.4044 0.034 Uiso 1 1 calc R
C13 C -0.14569(12) -0.43614(15) 0.45468(13) 0.0297(3) Uani 1 1 d .
H13A H -0.1360 -0.4672 0.4001 0.036 Uiso 1 1 calc R
H13B H -0.0811 -0.4366 0.5134 0.036 Uiso 1 1 calc R
C16 C -0.14279(12) -0.09358(15) 0.38772(12) 0.0309(4) Uani 1 1 d .
C18 C -0.10785(12) 0.11279(15) 0.34004(12) 0.0293(3) Uani 1 1 d .
H18 H -0.1668 0.1397 0.3392 0.035 Uiso 1 1 calc R
C20 C 0.03530(12) 0.15150(15) 0.31911(12) 0.0296(3) Uani 1 1 d .
C6 C -0.45004(11) -0.78941(14) 0.51463(12) 0.0268(3) Uani 1 1 d .
C21 C 0.06706(12) 0.03130(16) 0.33980(13) 0.0333(4) Uani 1 1 d .
H21 H 0.1252 0.0049 0.3385 0.040 Uiso 1 1 calc R
O2 O -0.21774(10) -0.05415(13) 0.38890(13) 0.0582(4) Uani 1 1 d .
C2 C -0.51134(12) -0.72945(16) 0.42682(12) 0.0326(4) Uani 1 1 d .
H2A H -0.4850 -0.6790 0.3954 0.039 Uiso 1 1 calc R
C3 C -0.61415(12) -0.74816(17) 0.38773(14) 0.0379(4) Uani 1 1 d .
H3 H -0.6573 -0.7099 0.3286 0.046 Uiso 1 1 calc R
C4 C -0.65378(12) -0.82265(17) 0.43498(14) 0.0382(4) Uani 1 1 d .
H4 H -0.7228 -0.8326 0.4070 0.046 Uiso 1 1 calc R
O4 O -0.40960(8) -0.49760(11) 0.31804(9) 0.0359(3) Uani 1 1 d .
H4A H -0.3522 -0.4997 0.3634 0.054 Uiso 1 1 calc GR
C23 C -0.46058(13) -0.39407(19) 0.33057(15) 0.0442(5) Uani 1 1 d .
H23A H -0.4337 -0.3187 0.3180 0.053 Uiso 1 1 calc R
H23B H -0.4508 -0.3915 0.3980 0.053 Uiso 1 1 calc R
C24 C -0.56822(14) -0.4037(2) 0.26114(16) 0.0503(5) Uani 1 1 d .
H24A H -0.5774 -0.4066 0.1946 0.075 Uiso 1 1 calc GR
H24B H -0.6027 -0.3335 0.2687 0.075 Uiso 1 1 calc GR
H24C H -0.5947 -0.4774 0.2749 0.075 Uiso 1 1 calc GR

loop_
_atom_site_aniso_label
_atom_site_aniso_U_11
_atom_site_aniso_U_22
_atom_site_aniso_U_33
_atom_site_aniso_U_23
_atom_site_aniso_U_13
_atom_site_aniso_U_12
F1 0.0403(6) 0.0388(6) 0.0492(6) 0.0103(5) 0.0226(5) -0.0056(5)
N3 0.0280(6) 0.0233(6) 0.0271(6) 0.0011(5) 0.0164(5) -0.0008(5)
O1 0.0295(6) 0.0352(6) 0.0304(6) 0.0064(5) 0.0101(5) -0.0009(5)
N1 0.0232(6) 0.0275(7) 0.0272(7) 0.0031(5) 0.0115(5) -0.0019(5)
N2 0.0300(7) 0.0269(7) 0.0302(7) 0.0026(6) 0.0170(6) -0.0020(5)
C12 0.0338(8) 0.0238(7) 0.0317(8) -0.0012(6) 0.0189(7) 0.0005(6)
C9 0.0334(8) 0.0268(8) 0.0277(8) -0.0021(6) 0.0182(7) -0.0023(6)
C8 0.0238(7) 0.0269(8) 0.0264(7) 0.0024(6) 0.0118(6) -0.0012(6)
C1 0.0302(8) 0.0230(7) 0.0271(8) -0.0014(6) 0.0152(6) -0.0021(6)
C7 0.0284(8) 0.0221(7) 0.0316(8) -0.0040(6) 0.0157(7) -0.0009(6)
C19 0.0348(8) 0.0244(8) 0.0294(8) 0.0021(6) 0.0117(7) 0.0006(7)
C10 0.0335(8) 0.0262(8) 0.0262(8) -0.0020(6) 0.0154(7) -0.0032(6)
C22 0.0279(8) 0.0249(8) 0.0380(9) 0.0040(7) 0.0143(7) 0.0016(6)
C14 0.0304(8) 0.0278(8) 0.0371(9) 0.0044(7) 0.0182(7) -0.0014(6)
C17 0.0260(7) 0.0244(8) 0.0263(8) 0.0009(6) 0.0106(6) -0.0006(6)
C15 0.0306(8) 0.0279(8) 0.0312(8) 0.0031(7) 0.0163(7) -0.0003(6)
C5 0.0305(8) 0.0287(8) 0.0472(10) -0.0079(7) 0.0220(8) -0.0057(7)
C11 0.0335(8) 0.0247(8) 0.0332(8) 0.0022(6) 0.0209(7) 0.0042(6)
C13 0.0292(8) 0.0285(8) 0.0357(9) 0.0038(7) 0.0188(7) 0.0002(6)
C16 0.0272(8) 0.0287(8) 0.0361(9) 0.0027(7) 0.0141(7) 0.0000(6)
C18 0.0287(8) 0.0291(8) 0.0296(8) 0.0005(7) 0.0131(7) 0.0028(6)
C20 0.0295(8) 0.0310(8) 0.0267(8) 0.0029(7) 0.0117(6) -0.0064(7)
C6 0.0253(7) 0.0250(8) 0.0311(8) -0.0035(6) 0.0138(6) -0.0009(6)
C21 0.0265(8) 0.0331(9) 0.0408(9) 0.0027(7) 0.0161(7) 0.0015(7)
O2 0.0464(8) 0.0402(8) 0.1064(13) 0.0182(8) 0.0511(9) 0.0102(6)
C2 0.0316(8) 0.0324(9) 0.0318(8) 0.0033(7) 0.0131(7) 0.0016(7)
C3 0.0297(8) 0.0373(10) 0.0370(9) -0.0012(8) 0.0072(7) 0.0050(7)
C4 0.0250(8) 0.0374(10) 0.0476(11) -0.0102(8) 0.0129(7) -0.0008(7)
O4 0.0299(6) 0.0406(7) 0.0332(6) -0.0074(5) 0.0114(5) 0.0091(5)
C23 0.0394(10) 0.0430(11) 0.0461(11) -0.0096(9) 0.0166(8) 0.0121(8)
C24 0.0393(10) 0.0497(12) 0.0567(12) 0.0003(10) 0.0180(9) 0.0145(9)

loop_
_atom_type_symbol
_atom_type_description
_atom_type_scat_dispersion_real
_atom_type_scat_dispersion_imag
_atom_type_scat_source
C C 0.0033 0.0016 'International Tables Vol C Tables 4.2.6.8 and 6.1.1.4'
H H 0.0000 0.0000 'International Tables Vol C Tables 4.2.6.8 and 6.1.1.4'
F F 0.0171 0.0103 'International Tables Vol C Tables 4.2.6.8 and 6.1.1.4'
N N 0.0061 0.0033 'International Tables Vol C Tables 4.2.6.8 and 6.1.1.4'
O O 0.0106 0.0060 'International Tables Vol C Tables 4.2.6.8 and 6.1.1.4'

loop_
_geom_angle_atom_site_label_1
_geom_angle_atom_site_label_2
_geom_angle_atom_site_label_3
_geom_angle
C11 N3 C10 109.61(12)
C11 N3 C13 110.04(12)
C13 N3 C10 111.89(12)
C1 N1 C8 121.64(12)
C1 N1 C6 109.39(12)
C6 N1 C8 127.99(13)
C1 N2 C7 110.30(14)
C11 C12 C8 110.25(13)
C10 C9 C8 111.14(12)
N1 C8 C12 112.90(13)
N1 C8 C9 111.34(12)
C12 C8 C9 111.20(13)
O1 C1 N1 125.90(14)
O1 C1 N2 127.37(15)
N2 C1 N1 106.73(13)
N2 C7 C6 107.11(13)
C5 C7 N2 131.37(15)
C5 C7 C6 121.52(15)
C20 C19 C18 117.79(15)
N3 C10 C9 110.51(12)
C21 C22 C17 121.03(15)
C15 C14 C13 110.25(13)
C22 C17 C16 122.68(14)
C18 C17 C22 118.89(14)
C18 C17 C16 118.43(14)
C16 C15 C14 114.41(13)
C7 C5 C4 117.19(16)
N3 C11 C12 111.00(12)
N3 C13 C14 113.48(12)
C17 C16 C15 118.43(13)
O2 C16 C17 120.16(15)
O2 C16 C15 121.41(15)
C19 C18 C17 120.95(15)
F1 C20 C19 117.96(14)
F1 C20 C21 118.33(14)
C19 C20 C21 123.71(15)
N1 C6 C7 106.45(13)
C2 C6 N1 132.42(15)
C2 C6 C7 121.12(14)
C20 C21 C22 117.60(15)
C6 C2 C3 117.09(16)
C4 C3 C2 121.55(16)
C5 C4 C3 121.53(15)
O4 C23 C24 109.26(16)

loop_
_geom_bond_atom_site_label_1
_geom_bond_atom_site_label_2
_geom_bond_distance
F1 C20 1.3635(18)
N3 C10 1.476(2)
N3 C11 1.468(2)
N3 C13 1.4713(19)
O1 C1 1.2333(19)
N1 C8 1.4629(19)
N1 C1 1.386(2)
N1 C6 1.4012(19)
N2 C1 1.366(2)
N2 C7 1.387(2)
C12 C8 1.524(2)
C12 C11 1.522(2)
C9 C8 1.527(2)
C9 C10 1.519(2)
C7 C5 1.384(2)
C7 C6 1.403(2)
C19 C18 1.385(2)
C19 C20 1.371(2)
C22 C17 1.394(2)
C22 C21 1.385(2)
C14 C15 1.520(2)
C14 C13 1.521(2)
C17 C16 1.500(2)
C17 C18 1.394(2)
C15 C16 1.502(2)
C5 C4 1.387(3)
C16 O2 1.216(2)
C20 C21 1.376(2)
C6 C2 1.387(2)
C2 C3 1.393(2)
C3 C4 1.389(3)
O4 C23 1.424(2)
C23 C24 1.473(3)
